data_4503871
loop_
_publ_author_name
'Parrish, Damon A.'
'Deschamps, Jeffrey R.'
'Gilardi, Richard D.'
'Butcher, Raymond J.'

_publ_section_title
;
 Polymorphs of Picryl Bromide
;
_journal_issue 1
_journal_name_full 'Crystal Growth &amp; Design'
_journal_page_first 57
_journal_paper_doi 10.1021/cg700727n
_journal_volume 8
_journal_year 2008
_chemical_formula_moiety 'C6 H2 Br N3 O6'
_chemical_formula_sum 'C6 H2 Br N3 O6'
_chemical_formula_weight 292.02
_chemical_name_systematic
; 
 ? 
;
_space_group_IT_number 170
_symmetry_cell_setting hexagonal
_symmetry_space_group_name_Hall 'P 65'
_symmetry_space_group_name_H-M 'P 65'
_atom_sites_solution_hydrogens geom
_atom_sites_solution_primary direct
_atom_sites_solution_secondary difmap
_audit_creation_method SHELXL-97
_cell_angle_alpha 90.00
_cell_angle_beta 90.00
_cell_angle_gamma 120.00
_cell_formula_units_Z 18
_cell_length_a 14.88120(10)
_cell_length_b 14.88120(10)
_cell_length_c 22.5449(4)
_cell_measurement_reflns_used 6622
_cell_measurement_temperature 294(2)
_cell_measurement_theta_max 66.64
_cell_measurement_theta_min 3.43
_cell_volume 4323.69(9)
_computing_cell_refinement 'Bruker SMART'
_computing_data_collection 'Bruker SMART'
_computing_data_reduction 'Bruker SHELXTL'
_computing_molecular_graphics 'Bruker SHELXTL'
_computing_publication_material 'Bruker SHELXTL'
_computing_structure_refinement 'SHELXL-97 (Sheldrick, 1997)'
_computing_structure_solution 'Bruker SHELXTL'
_diffrn_ambient_temperature 294(2)
_diffrn_measured_fraction_theta_full 0.995
_diffrn_measured_fraction_theta_max 0.995
_diffrn_measurement_device_type 'Bruker SMART 1000 CCD area detector'
_diffrn_measurement_method 'omega scans'
_diffrn_radiation_monochromator graphite
_diffrn_radiation_source 'fine-focus sealed tube'
_diffrn_radiation_type CuK\a
_diffrn_radiation_wavelength 1.54178
_diffrn_reflns_av_R_equivalents 0.0394
_diffrn_reflns_av_sigmaI/netI 0.0311
_diffrn_reflns_limit_h_max 16
_diffrn_reflns_limit_h_min -17
_diffrn_reflns_limit_k_max 17
_diffrn_reflns_limit_k_min -15
_diffrn_reflns_limit_l_max 26
_diffrn_reflns_limit_l_min -25
_diffrn_reflns_number 21534
_diffrn_reflns_theta_full 66.83
_diffrn_reflns_theta_max 66.83
_diffrn_reflns_theta_min 3.43
_diffrn_standards_decay_% none
_exptl_absorpt_coefficient_mu 6.113
_exptl_absorpt_correction_T_max 0.883
_exptl_absorpt_correction_T_min 0.167
_exptl_absorpt_correction_type integration
_exptl_crystal_colour colorless
_exptl_crystal_density_diffrn 2.019
_exptl_crystal_density_meas ?
_exptl_crystal_density_method 'not measured'
_exptl_crystal_description 'thin plate'
_exptl_crystal_F_000 2556
_exptl_crystal_size_max .35
_exptl_crystal_size_mid .15
_exptl_crystal_size_min .02
_refine_diff_density_max 0.604
_refine_diff_density_min -0.265
_refine_diff_density_rms 0.063
_refine_ls_abs_structure_details 'Flack H D (1983), Acta Cryst. A39, 876-881'
_refine_ls_abs_structure_Flack 0.46(2)
_refine_ls_extinction_method none
_refine_ls_goodness_of_fit_ref 1.048
_refine_ls_hydrogen_treatment mixed
_refine_ls_matrix_type full
_refine_ls_number_parameters 434
_refine_ls_number_reflns 4940
_refine_ls_number_restraints 1
_refine_ls_restrained_S_all 1.048
_refine_ls_R_factor_all 0.0394
_refine_ls_R_factor_gt 0.0343
_refine_ls_shift/su_max 0.001
_refine_ls_shift/su_mean 0.000
_refine_ls_structure_factor_coef Fsqd
_refine_ls_weighting_details 'calc w=1/[\s^2^(Fo^2^)+(0.0561P)^2^+0.7838P] where P=(Fo^2^+2Fc^2^)/3'
_refine_ls_weighting_scheme calc
_refine_ls_wR_factor_gt 0.0886
_refine_ls_wR_factor_ref 0.0927
_reflns_number_gt 4449
_reflns_number_total 4940
_reflns_threshold_expression >2sigma(I)
_cod_data_source_file hapbr04mpub.cif
_cod_data_source_block hapbr04m
_cod_depositor_comments
;
The following automatic conversions were performed:

'_symmetry_cell_setting' value 'Hexagonal' changed to 'hexagonal'
according to /home/saulius/struct/CIF-dictionaries/cif_core.dic
dictionary named 'cif_core.dic' version 2.4.1 from 2010-06-29.

Automatic conversion script
Id: cif_fix_values 1715 2011-07-08 13:25:40Z adriana 

The following automatic conversions were performed:

'_exptl_crystal_density_meas' value 'not measured' was changed to '?'
- the value is perceived as not measured.

Automatic conversion script
Id: cif_fix_values 3008 2015-01-20 13:52:24Z robertas 
;
_cod_original_sg_symbol_H-M P6(5)
_cod_database_code 4503871

loop_
_symmetry_equiv_pos_as_xyz
'x, y, z'
'-y, x-y, z+2/3'
'-x+y, -x, z+1/3'
'-x, -y, z+1/2'
'y, -x+y, z+1/6'
'x-y, x, z+5/6'

loop_
_atom_site_label
_atom_site_type_symbol
_atom_site_fract_x
_atom_site_fract_y
_atom_site_fract_z
_atom_site_U_iso_or_equiv
_atom_site_adp_type
_atom_site_occupancy
_atom_site_symmetry_multiplicity
_atom_site_calc_flag
_atom_site_refinement_flags
Br01 Br 0.42704(4) 1.00966(4) 0.25459(3) 0.07112(17) Uani 1 1 d .
C101 C 0.4999(3) 0.9372(3) 0.2571(2) 0.0499(9) Uani 1 1 d .
C201 C 0.4477(3) 0.8297(3) 0.2604(2) 0.0484(9) Uani 1 1 d .
N201 N 0.3333(3) 0.7689(3) 0.2628(2) 0.0576(9) Uani 1 1 d .
O101 O 0.2866(3) 0.7688(4) 0.2195(2) 0.0889(13) Uani 1 1 d .
O201 O 0.2947(3) 0.7222(3) 0.30732(19) 0.0796(10) Uani 1 1 d .
C301 C 0.4986(3) 0.7733(3) 0.2622(2) 0.0525(10) Uani 1 1 d .
H301 H 0.4622 0.7013 0.2649 0.063 Uiso 1 1 calc R
C401 C 0.6057(3) 0.8282(3) 0.2597(2) 0.0534(10) Uani 1 1 d .
N401 N 0.6621(4) 0.7703(4) 0.2593(2) 0.0699(11) Uani 1 1 d .
O301 O 0.6111(3) 0.6783(3) 0.2727(2) 0.0892(13) Uani 1 1 d .
O401 O 0.7529(3) 0.8156(4) 0.2467(3) 0.1026(16) Uani 1 1 d .
C501 C 0.6616(3) 0.9345(4) 0.2577(3) 0.0587(11) Uani 1 1 d .
H501 H 0.7338 0.9699 0.2573 0.070 Uiso 1 1 calc R
C601 C 0.6069(3) 0.9876(3) 0.2565(2) 0.0534(10) Uani 1 1 d .
N601 N 0.6662(3) 1.1014(3) 0.2542(3) 0.0697(12) Uani 1 1 d .
O501 O 0.7013(5) 1.1475(4) 0.2990(2) 0.1127(17) Uani 1 1 d .
O601 O 0.6790(6) 1.1421(4) 0.2070(3) 0.133(2) Uani 1 1 d .
Br02 Br 0.04646(4) 0.00567(4) 0.24036(3) 0.07035(16) Uani 1 1 d .
C102 C 0.1186(3) 0.1510(3) 0.2400(2) 0.0498(9) Uani 1 1 d .
C202 C 0.2251(3) 0.2081(3) 0.2334(2) 0.0498(10) Uani 1 1 d .
N202 N 0.2885(3) 0.1571(3) 0.2279(2) 0.0634(11) Uani 1 1 d .
O102 O 0.2858(4) 0.1032(4) 0.2684(2) 0.0890(13) Uani 1 1 d .
O202 O 0.3394(4) 0.1745(4) 0.1837(2) 0.1039(15) Uani 1 1 d .
C302 C 0.2787(3) 0.3155(3) 0.2323(2) 0.0535(10) Uani 1 1 d .
H302 H 0.3505 0.3527 0.2286 0.064 Uiso 1 1 calc R
C402 C 0.2220(3) 0.3655(3) 0.2370(2) 0.0532(11) Uani 1 1 d .
N402 N 0.2784(4) 0.4797(3) 0.2357(2) 0.0723(12) Uani 1 1 d .
O302 O 0.3714(3) 0.5245(3) 0.2278(3) 0.1025(16) Uani 1 1 d .
O402 O 0.2281(4) 0.5222(3) 0.2417(3) 0.1093(17) Uani 1 1 d .
C502 C 0.1167(3) 0.3129(4) 0.2429(3) 0.0570(11) Uani 1 1 d .
H502 H 0.0797 0.3478 0.2460 0.068 Uiso 1 1 calc R
C602 C 0.0669(3) 0.2059(4) 0.2440(2) 0.0546(10) Uani 1 1 d .
N602 N -0.0468(3) 0.1500(3) 0.2506(2) 0.0680(10) Uani 1 1 d .
O502 O -0.0981(3) 0.1386(5) 0.2080(2) 0.1091(18) Uani 1 1 d .
O602 O -0.0812(4) 0.1233(8) 0.2983(3) 0.175(4) Uani 1 1 d .
Br03 Br 1.04974(4) 0.62795(5) 0.24694(3) 0.07548(17) Uani 1 1 d .
C103 C 0.9042(3) 0.5544(3) 0.2505(2) 0.0522(9) Uani 1 1 d .
C203 C 0.8478(3) 0.6049(3) 0.2555(2) 0.0548(11) Uani 1 1 d .
N203 N 0.9030(4) 0.7194(4) 0.2602(3) 0.0780(15) Uani 1 1 d .
O103 O 0.9222(5) 0.7661(4) 0.2140(3) 0.121(2) Uani 1 1 d .
O203 O 0.9183(7) 0.7556(4) 0.3065(3) 0.160(3) Uani 1 1 d .
C303 C 0.7412(3) 0.5518(3) 0.2583(2) 0.0566(10) Uani 1 1 d .
H303 H 0.7043 0.5868 0.2620 0.068 Uiso 1 1 calc R
C403 C 0.6914(3) 0.4463(3) 0.2554(2) 0.0550(10) Uani 1 1 d .
N403 N 0.5768(3) 0.3871(4) 0.2597(2) 0.0713(12) Uani 1 1 d .
O303 O 0.5330(3) 0.4359(3) 0.2464(3) 0.119(2) Uani 1 1 d .
O403 O 0.5343(3) 0.2965(3) 0.2725(2) 0.0925(13) Uani 1 1 d .
C503 C 0.7428(3) 0.3914(3) 0.2501(2) 0.0567(11) Uani 1 1 d .
H503 H 0.7070 0.3193 0.2486 0.068 Uiso 1 1 calc R
C603 C 0.8488(3) 0.4475(3) 0.2470(2) 0.0549(10) Uani 1 1 d .
N603 N 0.9037(3) 0.3886(3) 0.2415(2) 0.0634(10) Uani 1 1 d .
O503 O 0.9182(6) 0.3666(6) 0.1938(3) 0.129(2) Uani 1 1 d .
O603 O 0.9280(5) 0.3627(5) 0.2857(2) 0.1120(18) Uani 1 1 d .

loop_
_atom_site_aniso_label
_atom_site_aniso_U_11
_atom_site_aniso_U_22
_atom_site_aniso_U_33
_atom_site_aniso_U_23
_atom_site_aniso_U_13
_atom_site_aniso_U_12
Br01 0.0739(3) 0.0671(3) 0.0954(4) -0.0021(3) -0.0022(3) 0.0525(3)
C101 0.053(2) 0.041(2) 0.061(2) 0.0006(18) 0.0000(19) 0.0269(18)
C201 0.0374(19) 0.045(2) 0.061(2) -0.0044(18) -0.0023(18) 0.0188(17)
N201 0.048(2) 0.053(2) 0.072(3) -0.0032(19) -0.0006(19) 0.0248(17)
O101 0.050(2) 0.109(3) 0.087(3) 0.009(2) -0.0141(19) 0.024(2)
O201 0.055(2) 0.088(3) 0.085(3) 0.010(2) 0.0101(18) 0.0285(19)
C301 0.049(2) 0.038(2) 0.074(3) -0.0021(19) 0.000(2) 0.0243(18)
C401 0.046(2) 0.044(2) 0.075(3) 0.001(2) 0.003(2) 0.0265(18)
N401 0.068(3) 0.070(3) 0.088(3) 0.006(2) 0.005(2) 0.046(2)
O301 0.087(3) 0.065(2) 0.138(4) 0.006(2) -0.001(3) 0.055(2)
O401 0.065(2) 0.109(3) 0.158(5) 0.036(3) 0.031(3) 0.062(2)
C501 0.040(2) 0.051(2) 0.081(3) 0.002(2) -0.002(2) 0.0200(18)
C601 0.048(2) 0.034(2) 0.072(3) 0.0001(19) -0.003(2) 0.0167(17)
N601 0.055(2) 0.045(2) 0.106(4) -0.003(3) -0.006(3) 0.0229(18)
O501 0.127(4) 0.061(2) 0.121(4) -0.026(3) -0.017(3) 0.024(3)
O601 0.186(6) 0.054(2) 0.114(4) 0.020(3) -0.016(4) 0.027(3)
Br02 0.0730(3) 0.0396(2) 0.0832(4) 0.0019(2) 0.0052(3) 0.0166(2)
C102 0.053(2) 0.040(2) 0.056(2) -0.0013(18) 0.0037(19) 0.0225(17)
C202 0.044(2) 0.051(2) 0.062(3) -0.002(2) 0.0008(18) 0.0301(19)
N202 0.055(2) 0.056(2) 0.089(3) -0.001(2) 0.005(2) 0.0344(19)
O102 0.105(3) 0.093(3) 0.107(3) 0.021(3) 0.010(3) 0.078(3)
O202 0.113(3) 0.127(4) 0.112(4) 0.012(3) 0.037(3) 0.090(3)
C302 0.038(2) 0.048(2) 0.072(3) -0.002(2) -0.0023(19) 0.0191(18)
C402 0.049(2) 0.035(2) 0.073(3) -0.0033(19) -0.002(2) 0.0194(18)
N402 0.077(3) 0.044(2) 0.092(3) 0.002(2) 0.003(2) 0.027(2)
O302 0.065(2) 0.0432(19) 0.170(5) 0.000(2) -0.003(3) 0.0052(18)
O402 0.118(4) 0.051(2) 0.170(5) 0.007(3) 0.031(4) 0.051(2)
C502 0.049(2) 0.056(2) 0.077(3) 0.000(2) 0.003(2) 0.034(2)
C602 0.041(2) 0.054(3) 0.067(3) 0.003(2) 0.002(2) 0.0225(19)
N602 0.043(2) 0.075(3) 0.081(3) 0.001(3) 0.004(2) 0.0267(19)
O502 0.055(2) 0.147(5) 0.092(3) -0.011(3) -0.012(2) 0.027(3)
O602 0.057(3) 0.310(11) 0.106(4) 0.053(5) 0.023(3) 0.052(4)
Br03 0.0394(2) 0.0760(4) 0.1020(4) -0.0129(3) -0.0034(3) 0.0220(2)
C103 0.041(2) 0.048(2) 0.066(3) -0.009(2) -0.0056(19) 0.0213(18)
C203 0.049(2) 0.042(2) 0.074(3) -0.011(2) -0.006(2) 0.0225(18)
N203 0.062(2) 0.047(2) 0.126(5) -0.015(3) -0.004(3) 0.028(2)
O103 0.142(5) 0.054(3) 0.152(5) 0.020(3) 0.049(4) 0.039(3)
O203 0.249(9) 0.074(3) 0.144(5) -0.050(4) -0.069(6) 0.070(5)
C303 0.048(2) 0.052(2) 0.080(3) -0.006(2) -0.002(2) 0.0321(19)
C403 0.0388(19) 0.048(2) 0.076(3) -0.004(2) -0.002(2) 0.0194(18)
N403 0.040(2) 0.069(3) 0.097(3) -0.008(2) 0.001(2) 0.021(2)
O303 0.0469(19) 0.082(3) 0.232(7) -0.019(4) -0.013(3) 0.036(2)
O403 0.056(2) 0.066(2) 0.122(4) 0.010(2) 0.010(2) 0.0053(19)
C503 0.051(2) 0.041(2) 0.079(3) -0.003(2) -0.002(2) 0.0231(18)
C603 0.050(2) 0.053(2) 0.073(3) -0.007(2) -0.006(2) 0.035(2)
N603 0.061(2) 0.057(2) 0.084(3) -0.007(2) -0.005(2) 0.038(2)
O503 0.200(7) 0.178(6) 0.096(4) -0.028(4) -0.006(4) 0.159(6)
O603 0.142(5) 0.159(5) 0.106(4) -0.003(3) -0.013(3) 0.129(4)

loop_
_atom_type_symbol
_atom_type_description
_atom_type_scat_dispersion_real
_atom_type_scat_dispersion_imag
_atom_type_scat_source
C C 0.0181 0.0091 'International Tables Vol C Tables 4.2.6.8 and 6.1.1.4'
H H 0.0000 0.0000 'International Tables Vol C Tables 4.2.6.8 and 6.1.1.4'
N N 0.0311 0.0180 'International Tables Vol C Tables 4.2.6.8 and 6.1.1.4'
O O 0.0492 0.0322 'International Tables Vol C Tables 4.2.6.8 and 6.1.1.4'
Br Br -0.6763 1.2805 'International Tables Vol C Tables 4.2.6.8 and 6.1.1.4'

loop_
_geom_angle_atom_site_label_1
_geom_angle_atom_site_label_2
_geom_angle_atom_site_label_3
_geom_angle
C601 C101 C201 117.1(4)
C601 C101 Br01 122.0(3)
C201 C101 Br01 120.9(3)
C301 C201 C101 122.7(4)
C301 C201 N201 116.1(4)
C101 C201 N201 121.2(4)
O201 N201 O101 125.1(4)
O201 N201 C201 117.4(4)
O101 N201 C201 117.6(4)
C401 C301 C201 117.3(4)
C401 C301 H301 121.3
C201 C301 H301 121.3
C501 C401 C301 122.6(4)
C501 C401 N401 118.7(4)
C301 C401 N401 118.7(4)
O401 N401 O301 125.3(4)
O401 N401 C401 118.8(4)
O301 N401 C401 115.9(4)
C401 C501 C601 117.8(4)
C401 C501 H501 121.1
C601 C501 H501 121.1
C101 C601 C501 122.4(4)
C101 C601 N601 119.4(4)
C501 C601 N601 118.2(4)
O501 N601 O601 123.6(5)
O501 N601 C601 118.4(5)
O601 N601 C601 118.0(5)
C602 C102 C202 116.7(4)
C602 C102 Br02 121.1(3)
C202 C102 Br02 122.1(3)
C102 C202 C302 122.4(4)
C102 C202 N202 121.4(4)
C302 C202 N202 116.3(4)
O202 N202 O102 125.6(5)
O202 N202 C202 116.9(5)
O102 N202 C202 117.4(4)
C402 C302 C202 117.8(4)
C402 C302 H302 121.1
C202 C302 H302 121.1
C502 C402 C302 122.3(4)
C502 C402 N402 119.6(4)
C302 C402 N402 118.1(4)
O402 N402 O302 124.5(5)
O402 N402 C402 117.3(5)
O302 N402 C402 118.2(5)
C402 C502 C602 117.7(4)
C402 C502 H502 121.2
C602 C502 H502 121.2
C102 C602 C502 123.1(4)
C102 C602 N602 119.7(4)
C502 C602 N602 117.1(4)
O602 N602 O502 123.7(5)
O602 N602 C602 117.9(5)
O502 N602 C602 118.4(5)
C603 C103 C203 117.1(4)
C603 C103 Br03 121.3(3)
C203 C103 Br03 121.5(3)
C303 C203 C103 122.0(4)
C303 C203 N203 118.4(4)
C103 C203 N203 119.6(4)
O203 N203 O103 125.7(6)
O203 N203 C203 118.2(6)
O103 N203 C203 116.0(6)
C403 C303 C203 117.8(4)
C403 C303 H303 121.1
C203 C303 H303 121.1
C303 C403 C503 123.1(4)
C303 C403 N403 118.9(4)
C503 C403 N403 118.0(4)
O403 N403 O303 125.6(4)
O403 N403 C403 119.1(4)
O303 N403 C403 115.1(4)
C603 C503 C403 117.1(4)
C603 C503 H503 121.5
C403 C503 H503 121.5
C503 C603 C103 122.8(4)
C503 C603 N603 117.0(4)
C103 C603 N603 120.1(4)
O503 N603 O603 123.3(4)
O503 N603 C603 118.5(5)
O603 N603 C603 118.2(5)

loop_
_geom_bond_atom_site_label_1
_geom_bond_atom_site_label_2
_geom_bond_distance
Br01 C101 1.874(4)
C101 C601 1.380(6)
C101 C201 1.387(6)
C201 C301 1.384(6)
C201 N201 1.476(5)
N201 O201 1.193(6)
N201 O101 1.198(6)
C301 C401 1.382(6)
C301 H301 0.9300
C401 C501 1.371(6)
C401 N401 1.473(6)
N401 O401 1.204(6)
N401 O301 1.226(6)
C501 C601 1.389(6)
C501 H501 0.9300
C601 N601 1.468(6)
N601 O501 1.185(7)
N601 O601 1.191(7)
Br02 C102 1.872(4)
C102 C602 1.378(6)
C102 C202 1.381(6)
C202 C302 1.383(6)
C202 N202 1.484(6)
N202 O202 1.200(6)
N202 O102 1.202(6)
C302 C402 1.381(6)
C302 H302 0.9300
C402 C502 1.363(6)
C402 N402 1.472(5)
N402 O402 1.203(7)
N402 O302 1.213(7)
C502 C602 1.380(6)
C502 H502 0.9300
C602 N602 1.474(6)
N602 O602 1.171(7)
N602 O502 1.185(7)
Br03 C103 1.878(4)
C103 C603 1.380(6)
C103 C203 1.383(6)
C203 C303 1.375(6)
C203 N203 1.480(6)
N203 O203 1.144(8)
N203 O103 1.205(8)
C303 C403 1.362(6)
C303 H303 0.9300
C403 C503 1.375(6)
C403 N403 1.480(6)
N403 O403 1.204(6)
N403 O303 1.233(6)
C503 C603 1.369(6)
C503 H503 0.9300
C603 N603 1.471(5)
N603 O503 1.175(7)
N603 O603 1.189(7)

loop_
_geom_hbond_atom_site_label_D
_geom_hbond_atom_site_label_H
_geom_hbond_atom_site_label_A
_geom_hbond_distance_DH
_geom_hbond_distance_HA
_geom_hbond_distance_DA
_geom_hbond_angle_DHA
C301 H301 O302 0.93 2.43 3.298(6) 156.0
C302 H302 O303 0.93 2.39 3.294(6) 164.5
C303 H303 O301 0.93 2.39 3.324(5) 179.1

loop_
_geom_torsion_atom_site_label_1
_geom_torsion_atom_site_label_2
_geom_torsion_atom_site_label_3
_geom_torsion_atom_site_label_4
_geom_torsion
C601 C101 C201 C301 -1.1(7)
Br01 C101 C201 C301 179.8(4)
C601 C101 C201 N201 178.5(4)
Br01 C101 C201 N201 -0.6(6)
C301 C201 N201 O201 65.5(6)
C101 C201 N201 O201 -114.0(5)
C301 C201 N201 O101 -113.0(5)
C101 C201 N201 O101 67.4(6)
C101 C201 C301 C401 -0.8(7)
N201 C201 C301 C401 179.7(4)
C201 C301 C401 C501 2.3(8)
C201 C301 C401 N401 -177.8(5)
C501 C401 N401 O401 -13.0(9)
C301 C401 N401 O401 167.1(6)
C501 C401 N401 O301 166.2(6)
C301 C401 N401 O301 -13.7(8)
C301 C401 C501 C601 -1.9(9)
N401 C401 C501 C601 178.2(5)
C201 C101 C601 C501 1.6(8)
Br01 C101 C601 C501 -179.4(4)
C201 C101 C601 N601 -178.8(5)
Br01 C101 C601 N601 0.3(7)
C401 C501 C601 C101 -0.1(8)
C401 C501 C601 N601 -179.8(5)
C101 C601 N601 O501 99.7(6)
C501 C601 N601 O501 -80.7(7)
C101 C601 N601 O601 -82.7(7)
C501 C601 N601 O601 97.0(7)
C602 C102 C202 C302 1.6(7)
Br02 C102 C202 C302 179.1(4)
C602 C102 C202 N202 -179.3(5)
Br02 C102 C202 N202 -1.7(7)
C102 C202 N202 O202 121.0(6)
C302 C202 N202 O202 -59.8(7)
C102 C202 N202 O102 -60.1(7)
C302 C202 N202 O102 119.1(5)
C102 C202 C302 C402 -1.2(7)
N202 C202 C302 C402 179.7(5)
C202 C302 C402 C502 0.4(8)
C202 C302 C402 N402 -179.8(4)
C502 C402 N402 O402 2.0(9)
C302 C402 N402 O402 -177.8(6)
C502 C402 N402 O302 -176.8(6)
C302 C402 N402 O302 3.4(8)
C302 C402 C502 C602 -0.1(8)
N402 C402 C502 C602 -179.9(5)
C202 C102 C602 C502 -1.2(8)
Br02 C102 C602 C502 -178.8(4)
C202 C102 C602 N602 179.5(4)
Br02 C102 C602 N602 1.9(7)
C402 C502 C602 C102 0.5(8)
C402 C502 C602 N602 179.8(5)
C102 C602 N602 O602 83.0(9)
C502 C602 N602 O602 -96.3(8)
C102 C602 N602 O502 -100.3(7)
C502 C602 N602 O502 80.4(7)
C603 C103 C203 C303 1.4(8)
Br03 C103 C203 C303 -179.8(4)
C603 C103 C203 N203 179.3(5)
Br03 C103 C203 N203 -1.9(7)
C303 C203 N203 O203 83.0(8)
C103 C203 N203 O203 -94.9(8)
C303 C203 N203 O103 -92.6(7)
C103 C203 N203 O103 89.5(7)
C103 C203 C303 C403 -0.5(8)
N203 C203 C303 C403 -178.4(5)
C203 C303 C403 C503 0.2(9)
C203 C303 C403 N403 178.5(5)
C303 C403 N403 O403 -161.0(6)
C503 C403 N403 O403 17.5(8)
C303 C403 N403 O303 22.7(8)
C503 C403 N403 O303 -158.8(6)
C303 C403 C503 C603 -0.7(8)
N403 C403 C503 C603 -179.1(5)
C403 C503 C603 C103 1.6(8)
C403 C503 C603 N603 179.8(5)
C203 C103 C603 C503 -1.9(8)
Br03 C103 C603 C503 179.2(4)
C203 C103 C603 N603 179.9(5)
Br03 C103 C603 N603 1.1(7)
C503 C603 N603 O503 88.3(8)
C103 C603 N603 O503 -93.5(7)
C503 C603 N603 O603 -89.3(7)
C103 C603 N603 O603 88.9(7)
